data_7251662
loop_
_publ_author_name
'Walha, Sandra'
'Hussein, Rageh K.'
'Roisnel, Thierry'
'Ben Ahmed, Ali'

_publ_section_title
;
 Imidazolium versus phenylalaninium hybrid salts: supramolecular control
 of electronic, nonlinear optical and bioactive properties
;
_journal_issue 11
_journal_name_full 'RSC Advances'
_journal_page_first 10230
_journal_page_last 10242
_journal_paper_doi 10.1039/D5RA09394E
_journal_volume 16
_journal_year 2026
_chemical_formula_sum 'C9 H12 Cl N O2'
_chemical_formula_weight 201.65
_space_group_crystal_system orthorhombic
_space_group_IT_number 19
_space_group_name_Hall 'P 2ac 2ab'
_space_group_name_H-M_alt 'P 21 21 21'
_atom_sites_solution_hydrogens mixed
_audit_creation_method SHELXL-2019/3
_audit_update_record
;
2025-11-23 deposited with the CCDC.	2026-02-16 downloaded from the CCDC.
;
_cell_angle_alpha 90
_cell_angle_beta 90
_cell_angle_gamma 90
_cell_formula_units_Z 4
_cell_length_a 5.3830(17)
_cell_length_b 7.045(2)
_cell_length_c 27.746(10)
_cell_measurement_temperature 293(2)
_cell_volume 1052.2(6)
_computing_structure_refinement 'SHELXL-2019/2 (Sheldrick, 2019)'
_computing_structure_solution 'SHELXT 2014/5 (Sheldrick, 2014)'
_diffrn_ambient_temperature 293(2)
_diffrn_measured_fraction_theta_full 0.999
_diffrn_measured_fraction_theta_max 0.999
_diffrn_radiation_type MoK\a
_diffrn_radiation_wavelength 0.71073
_diffrn_reflns_av_R_equivalents 0.0941
_diffrn_reflns_av_unetI/netI 0.0357
_diffrn_reflns_Laue_measured_fraction_full 0.999
_diffrn_reflns_Laue_measured_fraction_max 0.999
_diffrn_reflns_limit_h_max 6
_diffrn_reflns_limit_h_min -6
_diffrn_reflns_limit_k_max 8
_diffrn_reflns_limit_k_min -8
_diffrn_reflns_limit_l_max 32
_diffrn_reflns_limit_l_min -33
_diffrn_reflns_number 24476
_diffrn_reflns_point_group_measured_fraction_full 0.999
_diffrn_reflns_point_group_measured_fraction_max 0.999
_diffrn_reflns_theta_full 25.048
_diffrn_reflns_theta_max 25.048
_diffrn_reflns_theta_min 2.937
_exptl_absorpt_coefficient_mu 0.332
_exptl_crystal_density_diffrn 1.273
_exptl_crystal_F_000 424
_refine_diff_density_max 0.204
_refine_diff_density_min -0.168
_refine_diff_density_rms 0.043
_refine_ls_abs_structure_details
;
 Refined as an inversion twin.
;
_refine_ls_abs_structure_Flack 0.04(14)
_refine_ls_extinction_method none
_refine_ls_goodness_of_fit_ref 1.075
_refine_ls_hydrogen_treatment constr
_refine_ls_matrix_type full
_refine_ls_number_parameters 128
_refine_ls_number_reflns 1869
_refine_ls_number_restraints 0
_refine_ls_restrained_S_all 1.075
_refine_ls_R_factor_all 0.0545
_refine_ls_R_factor_gt 0.0407
_refine_ls_shift/su_max 0.000
_refine_ls_shift/su_mean 0.000
_refine_ls_structure_factor_coef Fsqd
_refine_ls_weighting_details 'w=1/[\s^2^(Fo^2^)+(0.0302P)^2^+0.4921P] where P=(Fo^2^+2Fc^2^)/3'
_refine_ls_weighting_scheme calc
_refine_ls_wR_factor_gt 0.0815
_refine_ls_wR_factor_ref 0.0868
_reflns_Friedel_coverage 0.644
_reflns_Friedel_fraction_full 1.000
_reflns_Friedel_fraction_max 1.000
_reflns_number_gt 1591
_reflns_number_total 1869
_reflns_threshold_expression 'I > 2\s(I)'
_cod_data_source_file d5ra09394e1.cif
_cod_data_source_block shelx_CCDC1
_cod_database_code 7251662
_shelx_shelxl_version_number 2019/3
_shelx_space_group_comment
;
The symmetry employed for this shelxl refinement is uniquely defined
by the following loop, which should always be used as a source of
symmetry information in preference to the above space-group names.
They are only intended as comments.
;

loop_
_space_group_symop_operation_xyz
'x, y, z'
'x+1/2, -y+1/2, -z'
'-x, y+1/2, -z+1/2'
'-x+1/2, -y, z+1/2'

loop_
_atom_site_label
_atom_site_type_symbol
_atom_site_fract_x
_atom_site_fract_y
_atom_site_fract_z
_atom_site_U_iso_or_equiv
_atom_site_adp_type
_atom_site_occupancy
_atom_site_site_symmetry_order
_atom_site_calc_flag
_atom_site_refinement_flags_posn
_atom_site_refinement_flags_adp
_atom_site_refinement_flags_occupancy
_atom_site_disorder_assembly
_atom_site_disorder_group
Cl1 Cl 0.77546(16) 0.89985(13) 0.30628(3) 0.0448(3) Uani 1 1 d . . . . .
O1 O 0.3905(5) 0.6201(4) 0.33633(11) 0.0619(9) Uani 1 1 d . . . . .
H1 H 0.516377 0.685203 0.334409 0.093 Uiso 1 1 calc R U . . .
O2 O 0.6172(4) 0.4093(4) 0.29550(9) 0.0414(6) Uani 1 1 d . . . . .
N10 N 0.2573(6) 0.1513(4) 0.29258(11) 0.0356(7) Uani 1 1 d . . . . .
H10A H 0.401(7) 0.094(6) 0.3018(13) 0.043 Uiso 1 1 d . U . . .
H10B H 0.129(7) 0.065(5) 0.2972(13) 0.043 Uiso 1 1 d . U . . .
H10C H 0.262(8) 0.183(5) 0.2590(14) 0.043 Uiso 1 1 d . U . . .
C1 C 0.4300(6) 0.4543(5) 0.31552(13) 0.0325(8) Uani 1 1 d . . . . .
C2 C 0.2026(6) 0.3290(5) 0.31893(12) 0.0326(8) Uani 1 1 d . . . . .
H2 H 0.067511 0.393444 0.301809 0.039 Uiso 1 1 calc R U . . .
C3 C 0.1135(7) 0.2918(5) 0.37057(13) 0.0383(9) Uani 1 1 d . . . . .
H3A H 0.072845 0.412633 0.385356 0.046 Uiso 1 1 calc R U . . .
H3B H -0.038311 0.217785 0.369081 0.046 Uiso 1 1 calc R U . . .
C4 C 0.2942(8) 0.1902(6) 0.40249(12) 0.0406(10) Uani 1 1 d . . . . .
C5 C 0.2790(12) -0.0023(6) 0.40973(15) 0.0672(14) Uani 1 1 d . . . . .
H5 H 0.155486 -0.071761 0.394291 0.081 Uiso 1 1 calc R U . . .
C6 C 0.4451(16) -0.0939(10) 0.4397(2) 0.104(2) Uani 1 1 d . . . . .
H6 H 0.433254 -0.224210 0.444500 0.125 Uiso 1 1 calc R U . . .
C7 C 0.6288(15) 0.0092(13) 0.4624(2) 0.104(3) Uani 1 1 d . . . . .
H7 H 0.740646 -0.052399 0.482633 0.124 Uiso 1 1 calc R U . . .
C8 C 0.6482(10) 0.1977(12) 0.45573(17) 0.0829(19) Uani 1 1 d . . . . .
H8 H 0.773003 0.265877 0.471128 0.099 Uiso 1 1 calc R U . . .
C9 C 0.4821(8) 0.2893(8) 0.42591(15) 0.0555(12) Uani 1 1 d . . . . .
H9 H 0.495963 0.419702 0.421387 0.067 Uiso 1 1 calc R U . . .

loop_
_atom_site_aniso_label
_atom_site_aniso_U_11
_atom_site_aniso_U_22
_atom_site_aniso_U_33
_atom_site_aniso_U_23
_atom_site_aniso_U_13
_atom_site_aniso_U_12
Cl1 0.0392(5) 0.0422(5) 0.0529(5) -0.0025(4) -0.0005(5) -0.0182(5)
O1 0.0577(17) 0.0311(15) 0.097(2) -0.0134(15) 0.0325(17) -0.0111(16)
O2 0.0222(11) 0.0415(14) 0.0606(17) -0.0007(14) 0.0079(11) -0.0040(12)
N10 0.0274(15) 0.0396(17) 0.0398(17) -0.0038(12) 0.0039(16) -0.0136(16)
C1 0.0283(19) 0.031(2) 0.038(2) 0.0043(15) 0.0005(16) -0.0048(15)
C2 0.0230(17) 0.0381(19) 0.0366(19) 0.0011(14) 0.0025(15) -0.0017(15)
C3 0.0290(19) 0.042(2) 0.044(2) -0.0031(18) 0.0098(17) -0.0096(17)
C4 0.037(2) 0.054(2) 0.0308(19) -0.0039(17) 0.0091(18) -0.006(2)
C5 0.104(4) 0.053(3) 0.044(2) 0.001(2) -0.001(3) 0.001(3)
C6 0.177(7) 0.076(4) 0.060(4) 0.012(3) 0.006(4) 0.040(5)
C7 0.112(6) 0.154(7) 0.045(4) 0.022(4) 0.003(3) 0.059(5)
C8 0.049(3) 0.161(6) 0.039(3) 0.009(4) -0.002(2) -0.001(4)
C9 0.046(3) 0.084(3) 0.037(2) 0.005(2) 0.002(2) -0.013(2)

loop_
_atom_type_symbol
_atom_type_description
_atom_type_scat_dispersion_real
_atom_type_scat_dispersion_imag
_atom_type_scat_source
C C 0.0033 0.0016 'International Tables Vol C Tables 4.2.6.8 and 6.1.1.4'
H H 0.0000 0.0000 'International Tables Vol C Tables 4.2.6.8 and 6.1.1.4'
O O 0.0106 0.0060 'International Tables Vol C Tables 4.2.6.8 and 6.1.1.4'
Cl Cl 0.1484 0.1585 'International Tables Vol C Tables 4.2.6.8 and 6.1.1.4'
N N 0.0061 0.0033 'International Tables Vol C Tables 4.2.6.8 and 6.1.1.4'

loop_
_geom_angle_atom_site_label_1
_geom_angle_atom_site_label_2
_geom_angle_atom_site_label_3
_geom_angle
_geom_angle_site_symmetry_1
_geom_angle_site_symmetry_3
_geom_angle_publ_flag
C1 O1 H1 109.5 . . ?
C2 N10 H10A 114(2) . . ?
C2 N10 H10B 110(2) . . ?
H10A N10 H10B 108(3) . . ?
C2 N10 H10C 107(2) . . ?
H10A N10 H10C 111(3) . . ?
H10B N10 H10C 108(3) . . ?
O2 C1 O1 125.0(3) . . ?
O2 C1 C2 123.9(3) . . ?
O1 C1 C2 111.0(3) . . ?
N10 C2 C1 107.6(3) . . ?
N10 C2 C3 112.3(3) . . ?
C1 C2 C3 114.3(3) . . ?
N10 C2 H2 107.5 . . ?
C1 C2 H2 107.5 . . ?
C3 C2 H2 107.5 . . ?
C4 C3 C2 115.5(3) . . ?
C4 C3 H3A 108.4 . . ?
C2 C3 H3A 108.4 . . ?
C4 C3 H3B 108.4 . . ?
C2 C3 H3B 108.4 . . ?
H3A C3 H3B 107.5 . . ?
C5 C4 C9 118.1(5) . . ?
C5 C4 C3 121.3(4) . . ?
C9 C4 C3 120.6(4) . . ?
C4 C5 C6 120.7(6) . . ?
C4 C5 H5 119.6 . . ?
C6 C5 H5 119.6 . . ?
C7 C6 C5 119.6(6) . . ?
C7 C6 H6 120.2 . . ?
C5 C6 H6 120.2 . . ?
C8 C7 C6 120.8(6) . . ?
C8 C7 H7 119.6 . . ?
C6 C7 H7 119.6 . . ?
C7 C8 C9 119.7(6) . . ?
C7 C8 H8 120.2 . . ?
C9 C8 H8 120.2 . . ?
C8 C9 C4 121.1(5) . . ?
C8 C9 H9 119.4 . . ?
C4 C9 H9 119.4 . . ?

loop_
_geom_bond_atom_site_label_1
_geom_bond_atom_site_label_2
_geom_bond_distance
_geom_bond_site_symmetry_2
_geom_bond_publ_flag
O1 C1 1.320(4) . ?
O1 H1 0.8200 . ?
O2 C1 1.193(4) . ?
N10 C2 1.480(4) . ?
N10 H10A 0.91(4) . ?
N10 H10B 0.93(4) . ?
N10 H10C 0.96(4) . ?
C1 C2 1.512(5) . ?
C2 C3 1.534(5) . ?
C2 H2 0.9800 . ?
C3 C4 1.497(5) . ?
C3 H3A 0.9700 . ?
C3 H3B 0.9700 . ?
C4 C5 1.374(5) . ?
C4 C9 1.390(6) . ?
C5 C6 1.381(8) . ?
C5 H5 0.9300 . ?
C6 C7 1.380(10) . ?
C6 H6 0.9300 . ?
C7 C8 1.345(9) . ?
C7 H7 0.9300 . ?
C8 C9 1.379(7) . ?
C8 H8 0.9300 . ?
C9 H9 0.9300 . ?

loop_
_geom_hbond_atom_site_label_D
_geom_hbond_atom_site_label_H
_geom_hbond_atom_site_label_A
_geom_hbond_distance_DH
_geom_hbond_distance_HA
_geom_hbond_distance_DA
_geom_hbond_angle_DHA
_geom_hbond_site_symmetry_A
_geom_hbond_publ_flag
O1 H1 Cl1 0.82 2.20 2.979(3) 158.6 . yes
N10 H10A Cl1 0.91(4) 2.44(4) 3.326(4) 165(3) 1_545 yes
N10 H10B Cl1 0.93(4) 2.24(4) 3.164(3) 170(3) 1_445 yes
N10 H10C Cl1 0.96(4) 2.38(4) 3.259(3) 153(3) 3_645 yes
N10 H10C O2 0.96(4) 2.53(3) 3.055(4) 114(2) 3_645 yes
C2 H2 O2 0.98 2.43 3.267(4) 142.7 1_455 yes

loop_
_geom_torsion_atom_site_label_1
_geom_torsion_atom_site_label_2
_geom_torsion_atom_site_label_3
_geom_torsion_atom_site_label_4
_geom_torsion
_geom_torsion_site_symmetry_1
_geom_torsion_site_symmetry_2
_geom_torsion_site_symmetry_3
_geom_torsion_site_symmetry_4
_geom_torsion_publ_flag
O2 C1 C2 N10 -1.3(5) . . . . ?
O1 C1 C2 N10 176.9(3) . . . . ?
O2 C1 C2 C3 124.1(4) . . . . ?
O1 C1 C2 C3 -57.7(4) . . . . ?
N10 C2 C3 C4 61.0(4) . . . . ?
C1 C2 C3 C4 -61.9(4) . . . . ?
C2 C3 C4 C5 -97.5(5) . . . . ?
C2 C3 C4 C9 82.9(4) . . . . ?
C9 C4 C5 C6 0.4(7) . . . . ?
C3 C4 C5 C6 -179.3(4) . . . . ?
C4 C5 C6 C7 -0.2(9) . . . . ?
C5 C6 C7 C8 -0.1(10) . . . . ?
C6 C7 C8 C9 0.2(10) . . . . ?
C7 C8 C9 C4 -0.1(8) . . . . ?
C5 C4 C9 C8 -0.3(6) . . . . ?
C3 C4 C9 C8 179.4(4) . . . . ?
